data_4103844
loop_
_publ_author_name
'Vladimir V. Grushin'
'William J. Marshall'

_publ_section_title
;
 trans-Difluoro Complexes of Palladium(II)
;
_journal_name_full 'Journal of the American Chemical Society'
_journal_page_first 918
_journal_page_last 919
_journal_paper_doi 10.1021/ja808975a
_journal_volume 131
_journal_year 2009
_chemical_formula_sum 'C16 H15 F N2 Pd'
_chemical_formula_weight 360.70
_chemical_name_systematic
; 
 ? 
;
_space_group_IT_number 15
_symmetry_cell_setting monoclinic
_symmetry_space_group_name_Hall '-C 2yc'
_symmetry_space_group_name_H-M 'C 1 2/c 1'
_atom_sites_solution_hydrogens geom
_atom_sites_solution_primary direct
_atom_sites_solution_secondary difmap
_audit_creation_method SHELXL-97
_cell_angle_alpha 90.00
_cell_angle_beta 120.946(2)
_cell_angle_gamma 90.00
_cell_formula_units_Z 8
_cell_length_a 21.979(3)
_cell_length_b 9.4601(10)
_cell_length_c 15.5953(17)
_cell_measurement_reflns_used 2831
_cell_measurement_temperature 293(2)
_cell_measurement_theta_max 27.16
_cell_measurement_theta_min 2.41
_cell_volume 2781.0(6)
_computing_cell_refinement 'Bruker SAINT'
_computing_data_collection 'Bruker APEX2'
_computing_data_reduction 'Bruker SAINT'
_computing_molecular_graphics 'Bruker SHELXTL'
_computing_publication_material 'Bruker SHELXTL'
_computing_structure_refinement 'SHELXL-97 (Sheldrick, 2008)'
_computing_structure_solution 'SHELXS-97 (Sheldrick, 2008)'
_diffrn_ambient_temperature 293(2)
_diffrn_measured_fraction_theta_full 0.996
_diffrn_measured_fraction_theta_max 0.996
_diffrn_measurement_device_type 'Bruker APEX-II CCD'
_diffrn_measurement_method '\f and \w scans'
_diffrn_radiation_monochromator graphite
_diffrn_radiation_source 'fine-focus sealed tube'
_diffrn_radiation_type MoK\a
_diffrn_radiation_wavelength 0.71073
_diffrn_reflns_av_R_equivalents 0.0301
_diffrn_reflns_av_sigmaI/netI 0.0390
_diffrn_reflns_limit_h_max 29
_diffrn_reflns_limit_h_min -27
_diffrn_reflns_limit_k_max 12
_diffrn_reflns_limit_k_min -9
_diffrn_reflns_limit_l_max 18
_diffrn_reflns_limit_l_min -21
_diffrn_reflns_number 8838
_diffrn_reflns_theta_full 28.72
_diffrn_reflns_theta_max 28.72
_diffrn_reflns_theta_min 2.41
_exptl_absorpt_coefficient_mu 1.336
_exptl_absorpt_correction_type none
_exptl_crystal_colour colourless
_exptl_crystal_density_diffrn 1.723
_exptl_crystal_density_method 'not measured'
_exptl_crystal_description irreg.plate
_exptl_crystal_F_000 1440
_exptl_crystal_size_max 0.30
_exptl_crystal_size_mid 0.30
_exptl_crystal_size_min 0.07
_refine_diff_density_max 0.947
_refine_diff_density_min -0.781
_refine_diff_density_rms 0.100
_refine_ls_extinction_method none
_refine_ls_goodness_of_fit_ref 1.059
_refine_ls_hydrogen_treatment riding
_refine_ls_matrix_type full
_refine_ls_number_parameters 182
_refine_ls_number_reflns 3588
_refine_ls_number_restraints 0
_refine_ls_restrained_S_all 1.059
_refine_ls_R_factor_all 0.0432
_refine_ls_R_factor_gt 0.0322
_refine_ls_shift/su_max 0.001
_refine_ls_shift/su_mean 0.000
_refine_ls_structure_factor_coef Fsqd
_refine_ls_weighting_details 'calc w=1/[\s^2^(Fo^2^)+(0.0386P)^2^+0.8289P] where P=(Fo^2^+2Fc^2^)/3'
_refine_ls_weighting_scheme calc
_refine_ls_wR_factor_gt 0.0754
_refine_ls_wR_factor_ref 0.0811
_reflns_number_gt 2895
_reflns_number_total 3588
_reflns_threshold_expression >2sigma(I)
_cod_data_source_file ja808975a_si_001_2.cif
_cod_data_source_block 08196
_cod_original_cell_volume 2781.1(5)
_cod_database_code 4103844

loop_
_symmetry_equiv_pos_as_xyz
'x, y, z'
'-x, y, -z+1/2'
'x+1/2, y+1/2, z'
'-x+1/2, y+1/2, -z+1/2'
'-x, -y, -z'
'x, -y, z-1/2'
'-x+1/2, -y+1/2, -z'
'x+1/2, -y+1/2, z-1/2'

loop_
_atom_site_label
_atom_site_type_symbol
_atom_site_fract_x
_atom_site_fract_y
_atom_site_fract_z
_atom_site_U_iso_or_equiv
_atom_site_adp_type
_atom_site_occupancy
_atom_site_symmetry_multiplicity
_atom_site_calc_flag
_atom_site_refinement_flags
Pd1 Pd 0.115445(11) 0.68238(2) 0.404579(16) 0.02595(8) Uani 1 1 d .
F1 F 0.06718(9) 0.76694(19) 0.47799(14) 0.0382(4) Uani 1 1 d .
N1 N 0.10091(12) 0.8655(3) 0.32778(18) 0.0277(5) Uani 1 1 d .
C1 C 0.16530(15) 0.6022(3) 0.3399(2) 0.0283(6) Uani 1 1 d .
N2 N 0.12462(12) 0.4931(2) 0.47196(17) 0.0273(5) Uani 1 1 d .
C2 C 0.23415(16) 0.6451(3) 0.3710(2) 0.0313(6) Uani 1 1 d .
H2A H 0.2555 0.7140 0.4203 0.038 Uiso 1 1 calc R
C3 C 0.27150(17) 0.5879(3) 0.3303(3) 0.0372(7) Uani 1 1 d .
H3A H 0.3177 0.6172 0.3529 0.045 Uiso 1 1 calc R
C4 C 0.24013(18) 0.4869(3) 0.2560(2) 0.0389(7) Uani 1 1 d .
H4A H 0.2651 0.4483 0.2284 0.047 Uiso 1 1 calc R
C5 C 0.17167(18) 0.4438(3) 0.2230(2) 0.0372(7) Uani 1 1 d .
H5A H 0.1502 0.3768 0.1724 0.045 Uiso 1 1 calc R
C6 C 0.13468(16) 0.5003(3) 0.2652(2) 0.0327(6) Uani 1 1 d .
H6A H 0.0887 0.4696 0.2430 0.039 Uiso 1 1 calc R
C7 C 0.12287(15) 0.9912(3) 0.3753(2) 0.0332(6) Uani 1 1 d .
H7A H 0.1466 0.9935 0.4448 0.040 Uiso 1 1 calc R
C8 C 0.11091(17) 1.1155(3) 0.3234(3) 0.0402(7) Uani 1 1 d .
H8A H 0.1273 1.2004 0.3579 0.048 Uiso 1 1 calc R
C9 C 0.07483(16) 1.1145(3) 0.2210(3) 0.0393(7) Uani 1 1 d .
H9A H 0.0668 1.1983 0.1855 0.047 Uiso 1 1 calc R
C10 C 0.05062(16) 0.9876(3) 0.1712(2) 0.0354(7) Uani 1 1 d .
H10A H 0.0251 0.9842 0.1017 0.043 Uiso 1 1 calc R
C11 C 0.06525(15) 0.8655(3) 0.2272(2) 0.0312(6) Uani 1 1 d .
H11A H 0.0498 0.7795 0.1939 0.037 Uiso 1 1 calc R
C12 C 0.06694(15) 0.4424(3) 0.4706(2) 0.0289(6) Uani 1 1 d .
H12A H 0.0256 0.4961 0.4402 0.035 Uiso 1 1 calc R
C13 C 0.06654(17) 0.3137(3) 0.5126(2) 0.0327(7) Uani 1 1 d .
H13A H 0.0255 0.2803 0.5090 0.039 Uiso 1 1 calc R
C14 C 0.12856(17) 0.2363(3) 0.5600(2) 0.0338(7) Uani 1 1 d .
H14A H 0.1301 0.1502 0.5898 0.041 Uiso 1 1 calc R
C15 C 0.18835(17) 0.2878(3) 0.5628(2) 0.0340(7) Uani 1 1 d .
H15A H 0.2307 0.2374 0.5948 0.041 Uiso 1 1 calc R
C16 C 0.18417(15) 0.4155(3) 0.5174(2) 0.0300(6) Uani 1 1 d .
H16A H 0.2242 0.4492 0.5182 0.036 Uiso 1 1 calc R

loop_
_atom_site_aniso_label
_atom_site_aniso_U_11
_atom_site_aniso_U_22
_atom_site_aniso_U_33
_atom_site_aniso_U_23
_atom_site_aniso_U_13
_atom_site_aniso_U_12
Pd1 0.02438(12) 0.02502(13) 0.02939(13) 0.00227(8) 0.01450(10) -0.00089(8)
F1 0.0376(9) 0.0404(10) 0.0444(11) 0.0043(8) 0.0267(9) 0.0049(8)
N1 0.0223(11) 0.0283(12) 0.0348(13) 0.0040(10) 0.0165(10) 0.0010(9)
C1 0.0329(15) 0.0248(14) 0.0278(14) 0.0059(11) 0.0162(12) 0.0025(11)
N2 0.0269(12) 0.0298(12) 0.0263(12) 0.0028(9) 0.0146(10) -0.0009(9)
C2 0.0331(15) 0.0260(14) 0.0362(16) 0.0033(11) 0.0189(13) -0.0017(11)
C3 0.0355(16) 0.0349(17) 0.0477(19) 0.0101(14) 0.0261(15) 0.0042(13)
C4 0.055(2) 0.0330(17) 0.0414(18) 0.0112(13) 0.0344(17) 0.0130(14)
C5 0.058(2) 0.0259(15) 0.0310(16) 0.0021(12) 0.0249(15) 0.0058(14)
C6 0.0340(16) 0.0273(15) 0.0330(16) 0.0016(11) 0.0143(13) -0.0016(12)
C7 0.0271(14) 0.0303(15) 0.0365(16) -0.0060(12) 0.0123(13) -0.0023(12)
C8 0.0387(17) 0.0261(16) 0.0460(19) -0.0006(13) 0.0147(15) -0.0043(13)
C9 0.0352(17) 0.0311(17) 0.048(2) 0.0086(14) 0.0186(15) 0.0038(13)
C10 0.0375(16) 0.0360(17) 0.0325(16) 0.0045(12) 0.0177(14) 0.0038(13)
C11 0.0304(15) 0.0256(14) 0.0356(16) -0.0016(12) 0.0154(13) -0.0004(11)
C12 0.0269(14) 0.0310(15) 0.0303(15) -0.0009(11) 0.0159(12) -0.0001(11)
C13 0.0383(17) 0.0282(15) 0.0371(16) -0.0002(12) 0.0233(14) -0.0043(12)
C14 0.0444(18) 0.0262(15) 0.0361(16) 0.0065(12) 0.0244(15) 0.0031(13)
C15 0.0359(16) 0.0348(16) 0.0330(16) 0.0057(12) 0.0189(14) 0.0083(12)
C16 0.0264(14) 0.0338(16) 0.0300(15) 0.0010(11) 0.0147(12) -0.0006(11)

loop_
_atom_type_symbol
_atom_type_description
_atom_type_scat_dispersion_real
_atom_type_scat_dispersion_imag
_atom_type_scat_source
C C 0.0033 0.0016 'International Tables Vol C Tables 4.2.6.8 and 6.1.1.4'
H H 0.0000 0.0000 'International Tables Vol C Tables 4.2.6.8 and 6.1.1.4'
N N 0.0061 0.0033 'International Tables Vol C Tables 4.2.6.8 and 6.1.1.4'
F F 0.0171 0.0103 'International Tables Vol C Tables 4.2.6.8 and 6.1.1.4'
Pd Pd -0.9988 1.0072 'International Tables Vol C Tables 4.2.6.8 and 6.1.1.4'

loop_
_geom_angle_atom_site_label_1
_geom_angle_atom_site_label_2
_geom_angle_atom_site_label_3
_geom_angle
C1 Pd1 N2 89.54(10)
C1 Pd1 N1 89.26(10)
N2 Pd1 N1 175.92(9)
C1 Pd1 F1 177.61(9)
N2 Pd1 F1 89.84(8)
N1 Pd1 F1 91.51(8)
C11 N1 C7 118.0(3)
C11 N1 Pd1 120.4(2)
C7 N1 Pd1 121.5(2)
C6 C1 C2 117.7(3)
C6 C1 Pd1 122.4(2)
C2 C1 Pd1 119.9(2)
C16 N2 C12 118.0(2)
C16 N2 Pd1 124.42(19)
C12 N2 Pd1 117.62(19)
C3 C2 C1 121.5(3)
C2 C3 C4 119.9(3)
C5 C4 C3 119.7(3)
C4 C5 C6 120.1(3)
C5 C6 C1 121.0(3)
N1 C7 C8 121.6(3)
C9 C8 C7 120.1(3)
C8 C9 C10 119.1(3)
C9 C10 C11 118.4(3)
N1 C11 C10 122.9(3)
N2 C12 C13 122.8(3)
C14 C13 C12 118.4(3)
C13 C14 C15 119.4(3)
C16 C15 C14 118.8(3)
N2 C16 C15 122.6(3)

loop_
_geom_bond_atom_site_label_1
_geom_bond_atom_site_label_2
_geom_bond_distance
Pd1 C1 1.982(3)
Pd1 N2 2.033(2)
Pd1 N1 2.036(2)
Pd1 F1 2.0797(17)
N1 C11 1.346(4)
N1 C7 1.352(4)
C1 C6 1.391(4)
C1 C2 1.391(4)
N2 C16 1.342(3)
N2 C12 1.345(3)
C2 C3 1.380(4)
C3 C4 1.382(5)
C4 C5 1.378(5)
C5 C6 1.389(4)
C7 C8 1.374(4)
C8 C9 1.371(5)
C9 C10 1.380(4)
C10 C11 1.382(4)
C12 C13 1.385(4)
C13 C14 1.380(4)
C14 C15 1.381(4)
C15 C16 1.380(4)

loop_
_geom_torsion_atom_site_label_1
_geom_torsion_atom_site_label_2
_geom_torsion_atom_site_label_3
_geom_torsion_atom_site_label_4
_geom_torsion
C1 Pd1 N1 C11 59.0(2)
N2 Pd1 N1 C11 -13.9(14)
F1 Pd1 N1 C11 -123.2(2)
C1 Pd1 N1 C7 -124.8(2)
N2 Pd1 N1 C7 162.2(12)
F1 Pd1 N1 C7 52.9(2)
N2 Pd1 C1 C6 69.5(2)
N1 Pd1 C1 C6 -106.6(2)
F1 Pd1 C1 C6 145(2)
N2 Pd1 C1 C2 -108.9(2)
N1 Pd1 C1 C2 75.0(2)
F1 Pd1 C1 C2 -34(2)
C1 Pd1 N2 C16 45.2(2)
N1 Pd1 N2 C16 118.2(12)
F1 Pd1 N2 C16 -132.4(2)
C1 Pd1 N2 C12 -134.6(2)
N1 Pd1 N2 C12 -61.7(13)
F1 Pd1 N2 C12 47.7(2)
C6 C1 C2 C3 -0.8(4)
Pd1 C1 C2 C3 177.6(2)
C1 C2 C3 C4 0.9(4)
C2 C3 C4 C5 -0.1(4)
C3 C4 C5 C6 -0.8(4)
C4 C5 C6 C1 0.9(4)
C2 C1 C6 C5 -0.1(4)
Pd1 C1 C6 C5 -178.5(2)
C11 N1 C7 C8 -1.5(4)
Pd1 N1 C7 C8 -177.7(2)
N1 C7 C8 C9 1.2(5)
C7 C8 C9 C10 0.3(5)
C8 C9 C10 C11 -1.4(5)
C7 N1 C11 C10 0.3(4)
Pd1 N1 C11 C10 176.5(2)
C9 C10 C11 N1 1.2(5)
C16 N2 C12 C13 -0.9(4)
Pd1 N2 C12 C13 178.9(2)
N2 C12 C13 C14 1.7(4)
C12 C13 C14 C15 -1.0(5)
C13 C14 C15 C16 -0.4(5)
C12 N2 C16 C15 -0.6(4)
Pd1 N2 C16 C15 179.6(2)
C14 C15 C16 N2 1.2(5)
